data_7053328
loop_
_publ_author_name
'Zhang, Na'
'Sun, Zhengang'
'Zhu, Yanyu'
'Zhang, Jing'
'Liu, Lei'
'Huang, Cuiying'
'Lu, Xin'
'Wang, Weinan'
'Tong, Fei'

_publ_section_title
;
 Synthesis, crystal structure and luminescence properties of eight new
 lanthanide carboxyphosphonates with a 3D framework structure
;
_journal_issue 11
_journal_name_full 'New Journal of Chemistry'
_journal_page_first 2429
_journal_paper_doi 10.1039/b9nj00456d
_journal_volume 34
_journal_year 2010
_chemical_formula_sum 'C7 H19 N O9 P Pr'
_chemical_formula_weight 433.11
_chemical_name_systematic
;
?
;
_space_group_IT_number 14
_symmetry_cell_setting monoclinic
_symmetry_space_group_name_Hall '-P 2ybc'
_symmetry_space_group_name_H-M 'P 1 21/c 1'
_atom_sites_solution_hydrogens geom
_atom_sites_solution_primary direct
_atom_sites_solution_secondary difmap
_audit_creation_method SHELXL-97
_cell_angle_alpha 90.00
_cell_angle_beta 95.892(2)
_cell_angle_gamma 90.00
_cell_formula_units_Z 4
_cell_length_a 5.6068(8)
_cell_length_b 13.3820(18)
_cell_length_c 21.192(3)
_cell_measurement_reflns_used 1445
_cell_measurement_temperature 295(2)
_cell_measurement_theta_max 21.43
_cell_measurement_theta_min 2.46
_cell_volume 1581.6(4)
_computing_cell_refinement 'Bruker SMART'
_computing_data_collection 'Bruker SMART'
_computing_data_reduction 'Bruker SHELXTL'
_computing_molecular_graphics 'Bruker SHELXTL'
_computing_publication_material 'Bruker SHELXTL'
_computing_structure_refinement 'SHELXL-97 (Sheldrick, 1997)'
_computing_structure_solution 'SHELXS-97 (Sheldrick, 1990)'
_diffrn_ambient_temperature 295(2)
_diffrn_measured_fraction_theta_full 1.000
_diffrn_measured_fraction_theta_max 1.000
_diffrn_measurement_device_type 'Smart Apex II CCD'
_diffrn_measurement_method 'omega scans'
_diffrn_radiation_monochromator graphite
_diffrn_radiation_source 'fine-focus sealed tube'
_diffrn_radiation_type MoK\a
_diffrn_radiation_wavelength 0.71073
_diffrn_reflns_av_R_equivalents 0.0536
_diffrn_reflns_av_sigmaI/netI 0.0674
_diffrn_reflns_limit_h_max 7
_diffrn_reflns_limit_h_min -7
_diffrn_reflns_limit_k_max 16
_diffrn_reflns_limit_k_min -13
_diffrn_reflns_limit_l_max 23
_diffrn_reflns_limit_l_min -26
_diffrn_reflns_number 8789
_diffrn_reflns_theta_full 26.50
_diffrn_reflns_theta_max 26.50
_diffrn_reflns_theta_min 1.80
_diffrn_standards_decay_% 0
_diffrn_standards_interval_count 0
_diffrn_standards_interval_time 0
_diffrn_standards_number 0
_exptl_absorpt_coefficient_mu 3.216
_exptl_absorpt_correction_T_max 0.7435
_exptl_absorpt_correction_T_min 0.5892
_exptl_absorpt_correction_type empirical
_exptl_absorpt_process_details sadabs
_exptl_crystal_colour green
_exptl_crystal_density_diffrn 1.819
_exptl_crystal_density_method 'not measured'
_exptl_crystal_description block
_exptl_crystal_F_000 856
_exptl_crystal_size_max 0.18
_exptl_crystal_size_mid 0.12
_exptl_crystal_size_min 0.10
_refine_diff_density_max 2.909
_refine_diff_density_min -1.155
_refine_diff_density_rms 0.241
_refine_ls_extinction_method none
_refine_ls_goodness_of_fit_ref 1.106
_refine_ls_hydrogen_treatment constr
_refine_ls_matrix_type full
_refine_ls_number_parameters 172
_refine_ls_number_reflns 3266
_refine_ls_number_restraints 6
_refine_ls_restrained_S_all 1.109
_refine_ls_R_factor_all 0.0728
_refine_ls_R_factor_gt 0.0519
_refine_ls_shift/su_max 0.006
_refine_ls_shift/su_mean 0.001
_refine_ls_structure_factor_coef Fsqd
_refine_ls_weighting_details 'calc w=1/[\s^2^(Fo^2^)+(0.0663P)^2^+9.6143P] where P=(Fo^2^+2Fc^2^)/3'
_refine_ls_weighting_scheme calc
_refine_ls_wR_factor_gt 0.1357
_refine_ls_wR_factor_ref 0.1509
_reflns_number_gt 2431
_reflns_number_total 3266
_reflns_threshold_expression >2sigma(I)
_cod_data_source_file b9nj00456d.txt
_cod_data_source_block szg107
_cod_depositor_comments
;
The following automatic conversions were performed:

'_symmetry_cell_setting' value 'Monoclinic' changed to 'monoclinic'
according to /home/saulius/struct/CIF-dictionaries/cif_core.dic
dictionary named 'cif_core.dic' version 2.4.2 from 2011-04-26.

Automatic conversion script
Id: cif_fix_values 1891 2012-01-12 08:04:46Z andrius 
;
_cod_original_sg_symbol_H-M P21/c
_cod_database_code 7053328

loop_
_symmetry_equiv_pos_as_xyz
'x, y, z'
'-x, y+1/2, -z+1/2'
'-x, -y, -z'
'x, -y-1/2, z-1/2'

loop_
_atom_site_label
_atom_site_type_symbol
_atom_site_fract_x
_atom_site_fract_y
_atom_site_fract_z
_atom_site_U_iso_or_equiv
_atom_site_adp_type
_atom_site_occupancy
_atom_site_symmetry_multiplicity
_atom_site_calc_flag
_atom_site_refinement_flags
Pr1 Pr 0.37031(8) 0.86404(3) 1.02895(2) 0.01918(18) Uani 1 1 d .
P1 P 0.0896(4) 0.97697(17) 0.91339(10) 0.0196(5) Uani 1 1 d .
O1 O 0.3143(10) 1.0174(4) 0.9530(3) 0.0212(13) Uani 1 1 d .
O2 O 0.0384(11) 0.8769(4) 0.9426(3) 0.0234(13) Uani 1 1 d .
O3 O -0.1201(11) 1.0475(5) 0.9074(3) 0.0270(14) Uani 1 1 d .
O4 O -0.3019(12) 0.7570(5) 0.5718(3) 0.0332(16) Uani 1 1 d .
O5 O -0.4949(13) 0.6852(5) 0.6432(3) 0.0387(17) Uani 1 1 d .
O6 O 0.5829(12) 0.8114(5) 0.9374(3) 0.0364(16) Uani 1 1 d .
H6C H 0.6393 0.7531 0.9443 0.055 Uiso 1 1 d R
H6D H 0.4831 0.8109 0.9042 0.055 Uiso 1 1 d R
O7 O 0.1399(12) 0.7087(5) 1.0346(3) 0.0388(17) Uani 1 1 d .
H7A H 0.2051 0.6730 1.0649 0.058 Uiso 1 1 d R
H7B H -0.0038 0.7224 1.0413 0.058 Uiso 1 1 d R
O1W O 0.5216(14) 0.6124(5) 0.8718(3) 0.0434(18) Uani 1 1 d U
H1WA H 0.6242 0.5704 0.8880 0.065 Uiso 1 1 d R
H1WB H 0.3899 0.5828 0.8600 0.065 Uiso 1 1 d R
O2W O 0.3238(17) 0.5722(7) 0.7400(4) 0.068(3) Uani 1 1 d .
H2WA H 0.2249 0.5988 0.7116 0.102 Uiso 1 1 d R
H2WB H 0.4629 0.5706 0.7272 0.102 Uiso 1 1 d R
N1 N 0.0103(13) 0.9187(5) 0.7853(3) 0.0237(16) Uani 1 1 d .
C1 C 0.1895(16) 0.9598(7) 0.8349(4) 0.0246(19) Uani 1 1 d .
H1A H 0.2431 1.0240 0.8204 0.030 Uiso 1 1 calc R
H1B H 0.3273 0.9156 0.8390 0.030 Uiso 1 1 calc R
C2 C 0.0914(19) 0.9307(8) 0.7218(4) 0.035(2) Uani 1 1 d .
H2A H 0.2420 0.8956 0.7204 0.042 Uiso 1 1 calc R
H2B H 0.1197 1.0010 0.7142 0.042 Uiso 1 1 calc R
C3 C -0.0888(19) 0.8913(7) 0.6701(5) 0.035(2) Uani 1 1 d .
H3B H -0.0263 0.8994 0.6294 0.042 Uiso 1 1 calc R
H3A H -0.2357 0.9298 0.6693 0.042 Uiso 1 1 calc R
C4 C -0.1445(17) 0.7805(7) 0.6803(4) 0.029(2) Uani 1 1 d .
H4A H 0.0052 0.7432 0.6786 0.034 Uiso 1 1 calc R
C5 C -0.219(2) 0.7682(9) 0.7461(4) 0.041(3) Uani 1 1 d .
H5A H -0.2425 0.6978 0.7543 0.050 Uiso 1 1 calc R
H5B H -0.3704 0.8021 0.7486 0.050 Uiso 1 1 calc R
C6 C -0.030(2) 0.8108(7) 0.7972(5) 0.038(3) Uani 1 1 d .
H6B H -0.0855 0.8023 0.8387 0.046 Uiso 1 1 calc R
H6A H 0.1191 0.7745 0.7965 0.046 Uiso 1 1 calc R
C7 C -0.3257(17) 0.7383(7) 0.6296(4) 0.027(2) Uani 1 1 d .

loop_
_atom_site_aniso_label
_atom_site_aniso_U_11
_atom_site_aniso_U_22
_atom_site_aniso_U_33
_atom_site_aniso_U_23
_atom_site_aniso_U_13
_atom_site_aniso_U_12
Pr1 0.0194(3) 0.0197(3) 0.0178(3) 0.00127(19) -0.00129(18) 0.00009(19)
P1 0.0184(11) 0.0227(11) 0.0170(11) -0.0011(9) -0.0013(8) 0.0004(9)
O1 0.025(3) 0.018(3) 0.019(3) 0.001(2) -0.005(2) -0.004(2)
O2 0.025(3) 0.023(3) 0.022(3) -0.001(2) -0.001(3) -0.009(2)
O3 0.026(3) 0.035(4) 0.019(3) -0.002(3) -0.003(3) 0.009(3)
O4 0.037(4) 0.038(4) 0.024(3) -0.006(3) 0.000(3) -0.013(3)
O5 0.040(4) 0.047(4) 0.028(4) -0.009(3) -0.002(3) -0.025(3)
O6 0.029(4) 0.048(4) 0.032(4) -0.004(3) 0.004(3) 0.002(3)
O7 0.036(4) 0.031(4) 0.049(4) 0.012(3) 0.007(3) -0.005(3)
O1W 0.044(2) 0.043(2) 0.043(2) -0.0032(10) 0.0034(10) -0.0029(10)
O2W 0.070(6) 0.083(7) 0.051(5) 0.009(5) 0.009(5) -0.021(5)
N1 0.025(4) 0.026(4) 0.018(4) -0.003(3) -0.006(3) -0.011(3)
C1 0.025(5) 0.030(5) 0.019(4) -0.005(4) 0.004(4) -0.004(4)
C2 0.048(6) 0.044(6) 0.014(4) -0.004(4) 0.011(4) -0.022(5)
C3 0.046(6) 0.034(6) 0.022(5) -0.004(4) -0.005(4) -0.017(5)
C4 0.034(5) 0.028(5) 0.022(5) -0.005(4) -0.004(4) -0.003(4)
C5 0.053(7) 0.049(7) 0.021(5) -0.006(5) -0.002(4) -0.029(5)
C6 0.060(7) 0.027(5) 0.025(5) 0.004(4) -0.011(5) -0.015(5)
C7 0.031(5) 0.027(5) 0.024(5) -0.005(4) -0.003(4) -0.001(4)

loop_
_atom_type_symbol
_atom_type_description
_atom_type_scat_dispersion_real
_atom_type_scat_dispersion_imag
_atom_type_scat_source
C C 0.0033 0.0016 'International Tables Vol C Tables 4.2.6.8 and 6.1.1.4'
H H 0.0000 0.0000 'International Tables Vol C Tables 4.2.6.8 and 6.1.1.4'
N N 0.0061 0.0033 'International Tables Vol C Tables 4.2.6.8 and 6.1.1.4'
O O 0.0106 0.0060 'International Tables Vol C Tables 4.2.6.8 and 6.1.1.4'
P P 0.1023 0.0942 'International Tables Vol C Tables 4.2.6.8 and 6.1.1.4'
Pr Pr -0.2180 2.8214 'International Tables Vol C Tables 4.2.6.8 and 6.1.1.4'

loop_
_geom_angle_atom_site_label_1
_geom_angle_atom_site_label_2
_geom_angle_atom_site_label_3
_geom_angle
_geom_angle_site_symmetry_1
_geom_angle_site_symmetry_3
O3 Pr1 O1 92.8(2) 3_577 3_677
O3 Pr1 O7 92.9(2) 3_577 .
O1 Pr1 O7 160.6(2) 3_677 .
O3 Pr1 O2 86.7(2) 3_577 .
O1 Pr1 O2 124.19(19) 3_677 .
O7 Pr1 O2 74.7(2) . .
O3 Pr1 O6 161.9(2) 3_577 .
O1 Pr1 O6 84.6(2) 3_677 .
O7 Pr1 O6 95.5(2) . .
O2 Pr1 O6 80.0(2) . .
O3 Pr1 O4 124.4(2) 3_577 4_676
O1 Pr1 O4 82.5(2) 3_677 4_676
O7 Pr1 O4 78.9(2) . 4_676
O2 Pr1 O4 140.1(2) . 4_676
O6 Pr1 O4 73.2(2) . 4_676
O3 Pr1 O5 73.9(2) 3_577 4_676
O1 Pr1 O5 82.9(2) 3_677 4_676
O7 Pr1 O5 80.9(2) . 4_676
O2 Pr1 O5 147.9(2) . 4_676
O6 Pr1 O5 123.4(2) . 4_676
O4 Pr1 O5 50.5(2) 4_676 4_676
O3 Pr1 O1 85.3(2) 3_577 .
O1 Pr1 O1 67.3(2) 3_677 .
O7 Pr1 O1 131.7(2) . .
O2 Pr1 O1 57.02(18) . .
O6 Pr1 O1 77.2(2) . .
O4 Pr1 O1 139.3(2) 4_676 .
O5 Pr1 O1 142.7(2) 4_676 .
O3 Pr1 C7 98.8(2) 3_577 4_676
O1 Pr1 C7 80.1(2) 3_677 4_676
O7 Pr1 C7 80.7(3) . 4_676
O2 Pr1 C7 155.1(2) . 4_676
O6 Pr1 C7 98.4(2) . 4_676
O4 Pr1 C7 25.6(2) 4_676 4_676
O5 Pr1 C7 25.0(2) 4_676 4_676
O1 Pr1 C7 147.3(2) . 4_676
O3 Pr1 P1 85.72(15) 3_577 .
O1 Pr1 P1 96.23(14) 3_677 .
O7 Pr1 P1 102.73(18) . .
O2 Pr1 P1 28.02(13) . .
O6 Pr1 P1 76.75(17) . .
O4 Pr1 P1 149.90(15) 4_676 .
O5 Pr1 P1 159.47(15) 4_676 .
O1 Pr1 P1 29.00(13) . .
C7 Pr1 P1 174.23(19) 4_676 .
O3 P1 O2 114.2(4) . .
O3 P1 O1 114.5(4) . .
O2 P1 O1 105.5(3) . .
O3 P1 C1 108.2(4) . .
O2 P1 C1 110.5(4) . .
O1 P1 C1 103.4(4) . .
O3 P1 Pr1 133.6(3) . .
O2 P1 Pr1 50.2(2) . .
O1 P1 Pr1 55.2(2) . .
C1 P1 Pr1 118.2(3) . .
P1 O1 Pr1 151.2(3) . 3_677
P1 O1 Pr1 95.8(3) . .
Pr1 O1 Pr1 112.7(2) 3_677 .
P1 O2 Pr1 101.7(3) . .
P1 O3 Pr1 140.5(4) . 3_577
C7 O4 Pr1 94.3(5) . 4_475
C7 O5 Pr1 95.0(6) . 4_475
Pr1 O6 H6C 109.1 . .
Pr1 O6 H6D 108.7 . .
H6C O6 H6D 109.7 . .
Pr1 O7 H7A 108.9 . .
Pr1 O7 H7B 109.7 . .
H7A O7 H7B 109.7 . .
H1WA O1W H1WB 109.9 . .
H2WA O2W H2WB 109.7 . .
C2 N1 C1 110.9(7) . .
C2 N1 C6 109.1(7) . .
C1 N1 C6 110.2(7) . .
N1 C1 P1 116.4(6) . .
N1 C1 H1A 108.2 . .
P1 C1 H1A 108.2 . .
N1 C1 H1B 108.2 . .
P1 C1 H1B 108.2 . .
H1A C1 H1B 107.3 . .
N1 C2 C3 112.3(8) . .
N1 C2 H2A 109.1 . .
C3 C2 H2A 109.1 . .
N1 C2 H2B 109.1 . .
C3 C2 H2B 109.1 . .
H2A C2 H2B 107.9 . .
C2 C3 C4 111.5(8) . .
C2 C3 H3B 109.3 . .
C4 C3 H3B 109.3 . .
C2 C3 H3A 109.3 . .
C4 C3 H3A 109.3 . .
H3B C3 H3A 108.0 . .
C5 C4 C7 112.8(8) . .
C5 C4 C3 108.4(8) . .
C7 C4 C3 113.1(8) . .
C5 C4 H4A 107.4 . .
C7 C4 H4A 107.4 . .
C3 C4 H4A 107.4 . .
C4 C5 C6 112.0(8) . .
C4 C5 H5A 109.2 . .
C6 C5 H5A 109.2 . .
C4 C5 H5B 109.2 . .
C6 C5 H5B 109.2 . .
H5A C5 H5B 107.9 . .
N1 C6 C5 110.2(8) . .
N1 C6 H6B 109.6 . .
C5 C6 H6B 109.6 . .
N1 C6 H6A 109.6 . .
C5 C6 H6A 109.6 . .
H6B C6 H6A 108.1 . .
O5 C7 O4 119.6(8) . .
O5 C7 C4 121.5(8) . .
O4 C7 C4 118.9(8) . .
O5 C7 Pr1 60.0(5) . 4_475
O4 C7 Pr1 60.0(5) . 4_475
C4 C7 Pr1 172.4(7) . 4_475

loop_
_geom_bond_atom_site_label_1
_geom_bond_atom_site_label_2
_geom_bond_distance
_geom_bond_site_symmetry_2
Pr1 O3 2.362(6) 3_577
Pr1 O1 2.378(6) 3_677
Pr1 O7 2.457(6) .
Pr1 O2 2.479(6) .
Pr1 O6 2.480(6) .
Pr1 O4 2.546(6) 4_676
Pr1 O5 2.548(6) 4_676
Pr1 O1 2.607(6) .
Pr1 C7 2.930(9) 4_676
Pr1 P1 3.157(2) .
P1 O3 1.503(6) .
P1 O2 1.515(6) .
P1 O1 1.538(6) .
P1 C1 1.823(9) .
O1 Pr1 2.378(6) 3_677
O3 Pr1 2.362(6) 3_577
O4 C7 1.272(11) .
O4 Pr1 2.546(6) 4_475
O5 C7 1.243(11) .
O5 Pr1 2.548(6) 4_475
O6 H6C 0.8484 .
O6 H6D 0.8540 .
O7 H7A 0.8515 .
O7 H7B 0.8520 .
O1W H1WA 0.8513 .
O1W H1WB 0.8526 .
O2W H2WA 0.8530 .
O2W H2WB 0.8516 .
N1 C2 1.472(11) .
N1 C1 1.483(11) .
N1 C6 1.488(12) .
C1 H1A 0.9700 .
C1 H1B 0.9700 .
C2 C3 1.507(13) .
C2 H2A 0.9700 .
C2 H2B 0.9700 .
C3 C4 1.535(13) .
C3 H3B 0.9700 .
C3 H3A 0.9700 .
C4 C5 1.504(13) .
C4 C7 1.510(12) .
C4 H4A 0.9800 .
C5 C6 1.542(13) .
C5 H5A 0.9700 .
C5 H5B 0.9700 .
C6 H6B 0.9700 .
C6 H6A 0.9700 .
C7 Pr1 2.930(9) 4_475
